data_2211454
loop_
_publ_author_name
'Bo Liu'
'Ming-Jie Zhang'
'Jin Cui'
'Jie Zhu'

_publ_section_title (1<i>R</i>,2<i>R</i>)-<i>N</i>,<i>N</i>'-Bis(2-pyridylmethylene)cyclohexane-1,2-diamine
_journal_coeditor_code HK2140
_journal_issue 12
_journal_name_full 'Acta Crystallographica Section E'
_journal_page_first o5359
_journal_page_last o5360
_journal_paper_doi 10.1107/S1600536806043388
_journal_volume 62
_journal_year 2006
_chemical_formula_iupac 'C18 H20 N4'
_chemical_formula_moiety 'C18 H20 N4'
_chemical_formula_sum 'C18 H20 N4'
_chemical_formula_weight 292.38
_chemical_name_systematic
;
(1R,2R)-N,N'-Bis(2-pyridylmethylene)cyclohexane-1,2-diamine
;
_space_group_IT_number 19
_symmetry_cell_setting orthorhombic
_symmetry_space_group_name_Hall 'P 2ac 2ab'
_symmetry_space_group_name_H-M 'P 21 21 21'
_atom_sites_solution_hydrogens geom
_atom_sites_solution_primary direct
_atom_sites_solution_secondary difmap
_audit_creation_method SHELXL-97
_cell_angle_alpha 90.00
_cell_angle_beta 90.00
_cell_angle_gamma 90.00
_cell_formula_units_Z 4
_cell_length_a 8.5865(18)
_cell_length_b 8.7487(18)
_cell_length_c 21.661(5)
_cell_measurement_reflns_used 5109
_cell_measurement_temperature 113(2)
_cell_measurement_theta_max 28.0
_cell_measurement_theta_min 1.9
_cell_volume 1627.2(6)
_computing_cell_refinement CrystalClear
_computing_data_collection 'CrystalClear (Rigaku/MSC, 2004)'
_computing_data_reduction CrystalClear
_computing_molecular_graphics 'CrystalStructure (Rigaku/MSC, 2004)'
_computing_publication_material CrystalStructure
_computing_structure_refinement 'SHELXL97 (Sheldrick, 1997)'
_computing_structure_solution 'SHELXS97 (Sheldrick, 1997)'
_diffrn_ambient_temperature 113(2)
_diffrn_detector_area_resol_mean 7.31
_diffrn_measured_fraction_theta_full 0.998
_diffrn_measured_fraction_theta_max 0.998
_diffrn_measurement_device_type 'Rigaku Saturn'
_diffrn_measurement_method \w
_diffrn_radiation_monochromator confocal
_diffrn_radiation_source 'rotating anode'
_diffrn_radiation_type MoK\a
_diffrn_radiation_wavelength 0.71070
_diffrn_reflns_av_R_equivalents 0.0479
_diffrn_reflns_av_sigmaI/netI 0.0259
_diffrn_reflns_limit_h_max 9
_diffrn_reflns_limit_h_min -11
_diffrn_reflns_limit_k_max 11
_diffrn_reflns_limit_k_min -11
_diffrn_reflns_limit_l_max 28
_diffrn_reflns_limit_l_min -28
_diffrn_reflns_number 20457
_diffrn_reflns_theta_full 27.88
_diffrn_reflns_theta_max 27.88
_diffrn_reflns_theta_min 1.88
_exptl_absorpt_coefficient_mu 0.073
_exptl_absorpt_correction_T_max 0.9884
_exptl_absorpt_correction_T_min 0.9782
_exptl_absorpt_correction_type multi-scan
_exptl_absorpt_process_details '(Jacobson, 1998)'
_exptl_crystal_colour yellow
_exptl_crystal_density_diffrn 1.193
_exptl_crystal_density_method 'not measured'
_exptl_crystal_description block
_exptl_crystal_F_000 624
_exptl_crystal_size_max 0.24
_exptl_crystal_size_mid 0.22
_exptl_crystal_size_min 0.16
_refine_diff_density_max 0.187
_refine_diff_density_min -0.170
_refine_ls_extinction_coef 0.037(4)
_refine_ls_extinction_expression Fc^*^=kFc[1+0.001xFc^2^\l^3^/sin(2\q)]^-1/4^
_refine_ls_extinction_method SHELXL97
_refine_ls_goodness_of_fit_ref 1.053
_refine_ls_hydrogen_treatment constr
_refine_ls_matrix_type full
_refine_ls_number_parameters 201
_refine_ls_number_reflns 2239
_refine_ls_number_restraints 0
_refine_ls_restrained_S_all 1.053
_refine_ls_R_factor_all 0.0414
_refine_ls_R_factor_gt 0.0398
_refine_ls_shift/su_max 0.000
_refine_ls_shift/su_mean 0.000
_refine_ls_structure_factor_coef Fsqd
_refine_ls_weighting_details 'calc w=1/[\s^2^(Fo^2^)+(0.0487P)^2^+0.3527P] where P=(Fo^2^+2Fc^2^)/3'
_refine_ls_weighting_scheme calc
_refine_ls_wR_factor_gt 0.0958
_refine_ls_wR_factor_ref 0.0969
_reflns_number_gt 2187
_reflns_number_total 2239
_reflns_threshold_expression I>2\s(I)
_cod_data_source_file hk2140.cif
_cod_data_source_block I
_cod_database_code 2211454
_cod_database_fobs_code 2211454

loop_
_symmetry_equiv_pos_as_xyz
'x, y, z'
'x+1/2, -y+1/2, -z'
'-x, y+1/2, -z+1/2'
'-x+1/2, -y, z+1/2'

loop_
_atom_site_type_symbol
_atom_site_label
_atom_site_fract_x
_atom_site_fract_y
_atom_site_fract_z
_atom_site_U_iso_or_equiv
_atom_site_adp_type
_atom_site_calc_flag
_atom_site_refinement_flags
_atom_site_occupancy
N N1 0.43996(17) 0.71366(16) 0.04279(6) 0.0235(3) Uani d . 1
N N2 0.22884(17) 0.46445(16) 0.07296(6) 0.0234(3) Uani d . 1
N N3 0.57189(18) 0.88405(17) 0.18254(6) 0.0263(3) Uani d . 1
N N4 -0.12533(19) 0.54853(19) 0.15088(7) 0.0299(4) Uani d . 1
C C1 0.4501(2) 0.56284(19) 0.01357(7) 0.0223(3) Uani d . 1
H H1 0.5193 0.4950 0.0386 0.027 Uiso calc R 1
C C2 0.2869(2) 0.49372(19) 0.01022(7) 0.0218(3) Uani d . 1
H H2 0.2155 0.5672 -0.0110 0.026 Uiso calc R 1
C C3 0.2890(2) 0.34281(19) -0.02540(8) 0.0239(4) Uani d . 1
H H3A 0.1816 0.3024 -0.0286 0.029 Uiso calc R 1
H H3B 0.3526 0.2671 -0.0026 0.029 Uiso calc R 1
C C4 0.3562(2) 0.3648(2) -0.09025(8) 0.0246(4) Uani d . 1
H H4A 0.3589 0.2653 -0.1120 0.030 Uiso calc R 1
H H4B 0.2886 0.4349 -0.1141 0.030 Uiso calc R 1
C C5 0.5202(2) 0.4305(2) -0.08663(8) 0.0255(4) Uani d . 1
H H5A 0.5609 0.4475 -0.1288 0.031 Uiso calc R 1
H H5B 0.5897 0.3570 -0.0655 0.031 Uiso calc R 1
C C6 0.5184(2) 0.5820(2) -0.05118(7) 0.0249(4) Uani d . 1
H H6A 0.6260 0.6217 -0.0479 0.030 Uiso calc R 1
H H6B 0.4558 0.6578 -0.0744 0.030 Uiso calc R 1
C C7 0.5091(2) 0.73287(19) 0.09390(8) 0.0235(3) Uani d . 1
H H7 0.5649 0.6502 0.1118 0.028 Uiso calc R 1
C C8 0.5044(2) 0.88202(19) 0.12629(8) 0.0224(3) Uani d . 1
C C9 0.43678(19) 1.01000(19) 0.09945(7) 0.0226(3) Uani d . 1
H H9 0.3908 1.0035 0.0596 0.027 Uiso calc R 1
C C10 0.4372(2) 1.1476(2) 0.13146(8) 0.0254(4) Uani d . 1
H H10 0.3910 1.2366 0.1143 0.030 Uiso calc R 1
C C11 0.5072(2) 1.1510(2) 0.18938(8) 0.0268(4) Uani d . 1
H H11 0.5106 1.2431 0.2126 0.032 Uiso calc R 1
C C12 0.5716(2) 1.0181(2) 0.21249(8) 0.0277(4) Uani d . 1
H H12 0.6187 1.0220 0.2521 0.033 Uiso calc R 1
C C13 0.0938(2) 0.51433(18) 0.08546(8) 0.0223(3) Uani d . 1
H H13 0.0397 0.5718 0.0551 0.027 Uiso calc R 1
C C14 0.0172(2) 0.48635(19) 0.14571(7) 0.0227(3) Uani d . 1
C C15 0.0855(2) 0.3996(2) 0.19206(8) 0.0280(4) Uani d . 1
H H15 0.1871 0.3585 0.1868 0.034 Uiso calc R 1
C C16 0.0033(3) 0.3738(2) 0.24607(9) 0.0328(4) Uani d . 1
H H16 0.0476 0.3159 0.2787 0.039 Uiso calc R 1
C C17 -0.1456(2) 0.4346(2) 0.25137(8) 0.0320(4) Uani d . 1
H H17 -0.2066 0.4163 0.2872 0.038 Uiso calc R 1
C C18 -0.2031(2) 0.5221(2) 0.20350(8) 0.0328(4) Uani d . 1
H H18 -0.3036 0.5662 0.2081 0.039 Uiso calc R 1

loop_
_atom_site_aniso_label
_atom_site_aniso_U_11
_atom_site_aniso_U_22
_atom_site_aniso_U_33
_atom_site_aniso_U_12
_atom_site_aniso_U_13
_atom_site_aniso_U_23
N1 0.0246(7) 0.0207(6) 0.0252(7) 0.0005(6) 0.0007(6) -0.0010(6)
N2 0.0243(7) 0.0224(7) 0.0235(7) -0.0002(6) 0.0016(5) -0.0005(6)
N3 0.0293(8) 0.0279(7) 0.0217(7) 0.0020(7) 0.0002(6) 0.0019(6)
N4 0.0279(8) 0.0349(9) 0.0268(7) 0.0048(7) 0.0041(6) 0.0003(6)
C1 0.0227(8) 0.0197(7) 0.0244(7) 0.0023(6) -0.0002(6) -0.0006(6)
C2 0.0224(8) 0.0213(7) 0.0218(7) 0.0036(7) 0.0015(6) 0.0005(6)
C3 0.0233(8) 0.0218(8) 0.0264(8) -0.0014(7) 0.0020(7) -0.0009(7)
C4 0.0269(8) 0.0227(8) 0.0243(8) 0.0029(7) 0.0007(7) -0.0027(7)
C5 0.0255(8) 0.0247(8) 0.0262(8) 0.0037(7) 0.0041(7) 0.0002(7)
C6 0.0247(8) 0.0223(8) 0.0276(8) 0.0004(7) 0.0039(7) 0.0017(7)
C7 0.0247(8) 0.0208(7) 0.0249(8) 0.0025(7) 0.0021(7) 0.0014(6)
C8 0.0218(8) 0.0231(8) 0.0224(7) -0.0003(7) 0.0027(7) 0.0000(6)
C9 0.0211(8) 0.0237(8) 0.0230(7) 0.0003(7) 0.0006(7) 0.0010(7)
C10 0.0254(8) 0.0246(8) 0.0262(8) 0.0032(7) 0.0022(7) 0.0007(7)
C11 0.0285(9) 0.0253(8) 0.0267(8) -0.0013(8) 0.0048(7) -0.0057(7)
C12 0.0284(9) 0.0341(9) 0.0206(7) 0.0003(8) -0.0002(7) -0.0015(7)
C13 0.0255(8) 0.0174(7) 0.0240(7) -0.0002(7) 0.0014(7) -0.0015(6)
C14 0.0240(8) 0.0205(7) 0.0235(7) -0.0021(7) 0.0006(6) -0.0040(6)
C15 0.0263(8) 0.0307(9) 0.0272(8) 0.0030(8) -0.0002(7) -0.0019(7)
C16 0.0370(9) 0.0374(10) 0.0239(8) 0.0047(9) 0.0001(7) 0.0018(7)
C17 0.0320(9) 0.0409(11) 0.0229(8) -0.0023(8) 0.0047(7) -0.0023(8)
C18 0.0266(9) 0.0436(11) 0.0281(9) 0.0046(9) 0.0053(7) -0.0025(8)

loop_
_atom_type_symbol
_atom_type_description
_atom_type_scat_dispersion_real
_atom_type_scat_dispersion_imag
_atom_type_scat_source
C C 0.0033 0.0000 'International Tables Vol C Tables 4.2.6.8 and 6.1.1.4'
H H 0.0000 0.0000 'International Tables Vol C Tables 4.2.6.8 and 6.1.1.4'
N N 0.0061 0.0000 'International Tables Vol C Tables 4.2.6.8 and 6.1.1.4'

loop_
_geom_angle_atom_site_label_1
_geom_angle_atom_site_label_2
_geom_angle_atom_site_label_3
_geom_angle
_geom_angle_publ_flag
C7 N1 C1 117.95(14) yes
C13 N2 C2 116.59(15) yes
C12 N3 C8 116.59(15) ?
C18 N4 C14 117.04(16) ?
N1 C1 C2 108.80(13) ?
N1 C1 C6 108.66(13) ?
C2 C1 C6 110.58(14) ?
N1 C1 H1 109.6 ?
C2 C1 H1 109.6 ?
C6 C1 H1 109.6 ?
N2 C2 C1 109.64(13) ?
N2 C2 C3 108.66(13) ?
C1 C2 C3 110.79(13) ?
N2 C2 H2 109.2 ?
C1 C2 H2 109.2 ?
C3 C2 H2 109.2 ?
C2 C3 C4 111.04(14) ?
C2 C3 H3A 109.4 ?
C4 C3 H3A 109.4 ?
C2 C3 H3B 109.4 ?
C4 C3 H3B 109.4 ?
H3A C3 H3B 108.0 ?
C5 C4 C3 110.42(14) ?
C5 C4 H4A 109.6 ?
C3 C4 H4A 109.6 ?
C5 C4 H4B 109.6 ?
C3 C4 H4B 109.6 ?
H4A C4 H4B 108.1 ?
C4 C5 C6 110.08(14) ?
C4 C5 H5A 109.6 ?
C6 C5 H5A 109.6 ?
C4 C5 H5B 109.6 ?
C6 C5 H5B 109.6 ?
H5A C5 H5B 108.2 ?
C1 C6 C5 111.63(14) ?
C1 C6 H6A 109.3 ?
C5 C6 H6A 109.3 ?
C1 C6 H6B 109.3 ?
C5 C6 H6B 109.3 ?
H6A C6 H6B 108.0 ?
N1 C7 C8 121.17(15) yes
N1 C7 H7 119.4 ?
C8 C7 H7 119.4 ?
N3 C8 C9 123.16(15) ?
N3 C8 C7 115.31(14) ?
C9 C8 C7 121.53(15) ?
C8 C9 C10 119.24(15) ?
C8 C9 H9 120.4 ?
C10 C9 H9 120.4 ?
C9 C10 C11 118.03(16) ?
C9 C10 H10 121.0 ?
C11 C10 H10 121.0 ?
C12 C11 C10 118.78(16) ?
C12 C11 H11 120.6 ?
C10 C11 H11 120.6 ?
N3 C12 C11 124.19(15) ?
N3 C12 H12 117.9 ?
C11 C12 H12 117.9 ?
N2 C13 C14 122.49(16) yes
N2 C13 H13 118.8 ?
C14 C13 H13 118.8 ?
N4 C14 C15 123.09(16) ?
N4 C14 C13 114.25(15) ?
C15 C14 C13 122.63(16) ?
C16 C15 C14 118.95(17) ?
C16 C15 H15 120.5 ?
C14 C15 H15 120.5 ?
C15 C16 C17 118.47(18) ?
C15 C16 H16 120.8 ?
C17 C16 H16 120.8 ?
C18 C17 C16 118.66(17) ?
C18 C17 H17 120.7 ?
C16 C17 H17 120.7 ?
N4 C18 C17 123.76(18) ?
N4 C18 H18 118.1 ?
C17 C18 H18 118.1 ?

loop_
_geom_bond_atom_site_label_1
_geom_bond_atom_site_label_2
_geom_bond_distance
_geom_bond_publ_flag
N1 C7 1.267(2) yes
N1 C1 1.466(2) yes
N2 C13 1.268(2) yes
N2 C2 1.470(2) yes
N3 C12 1.341(2) ?
N3 C8 1.349(2) ?
N4 C18 1.341(2) ?
N4 C14 1.344(2) ?
C1 C2 1.528(2) ?
C1 C6 1.529(2) ?
C1 H1 1.0000 ?
C2 C3 1.529(2) ?
C2 H2 1.0000 ?
C3 C4 1.531(2) ?
C3 H3A 0.9900 ?
C3 H3B 0.9900 ?
C4 C5 1.523(3) ?
C4 H4A 0.9900 ?
C4 H4B 0.9900 ?
C5 C6 1.532(2) ?
C5 H5A 0.9900 ?
C5 H5B 0.9900 ?
C6 H6A 0.9900 ?
C6 H6B 0.9900 ?
C7 C8 1.482(2) yes
C7 H7 0.9500 ?
C8 C9 1.389(2) ?
C9 C10 1.389(2) ?
C9 H9 0.9500 ?
C10 C11 1.391(2) ?
C10 H10 0.9500 ?
C11 C12 1.381(3) ?
C11 H11 0.9500 ?
C12 H12 0.9500 ?
C13 C14 1.482(2) yes
C13 H13 0.9500 ?
C14 C15 1.389(2) ?
C15 C16 1.385(3) ?
C15 H15 0.9500 ?
C16 C17 1.389(3) ?
C16 H16 0.9500 ?
C17 C18 1.380(3) ?
C17 H17 0.9500 ?
C18 H18 0.9500 ?

loop_
_geom_torsion_atom_site_label_1
_geom_torsion_atom_site_label_2
_geom_torsion_atom_site_label_3
_geom_torsion_atom_site_label_4
_geom_torsion
_geom_torsion_publ_flag
C7 N1 C1 C2 116.45(17) ?
C7 N1 C1 C6 -123.09(16) ?
C13 N2 C2 C1 130.04(15) ?
C13 N2 C2 C3 -108.75(17) ?
N1 C1 C2 N2 -65.43(16) ?
C6 C1 C2 N2 175.31(14) ?
N1 C1 C2 C3 174.65(12) ?
C6 C1 C2 C3 55.39(17) ?
N2 C2 C3 C4 -177.18(14) ?
C1 C2 C3 C4 -56.68(18) ?
C2 C3 C4 C5 57.78(18) ?
C3 C4 C5 C6 -57.35(18) ?
N1 C1 C6 C5 -175.34(14) ?
C2 C1 C6 C5 -56.00(18) ?
C4 C5 C6 C1 57.02(18) ?
C1 N1 C7 C8 179.95(15) yes
C12 N3 C8 C9 -0.1(2) ?
C12 N3 C8 C7 178.97(15) ?
N1 C7 C8 N3 174.87(15) ?
N1 C7 C8 C9 -6.0(3) ?
N3 C8 C9 C10 -0.2(3) ?
C7 C8 C9 C10 -179.21(15) ?
C8 C9 C10 C11 0.5(3) ?
C9 C10 C11 C12 -0.5(3) ?
C8 N3 C12 C11 0.1(3) ?
C10 C11 C12 N3 0.2(3) ?
C2 N2 C13 C14 176.78(15) yes
C18 N4 C14 C15 -0.8(3) ?
C18 N4 C14 C13 177.50(16) ?
N2 C13 C14 N4 179.64(16) ?
N2 C13 C14 C15 -2.1(3) ?
N4 C14 C15 C16 0.7(3) ?
C13 C14 C15 C16 -177.40(16) ?
C14 C15 C16 C17 0.8(3) ?
C15 C16 C17 C18 -2.1(3) ?
C14 N4 C18 C17 -0.7(3) ?
C16 C17 C18 N4 2.1(3) ?

loop_
_cod_related_entry_id
_cod_related_entry_database
_cod_related_entry_code
1 ChemSpider 8238474
